data_4507247
loop_
_publ_author_name
'Lin, Zu-Jin'
'Han, Li-Wei'
'Wu, Dong-Shuang'
'Huang, Yuan-Biao'
'Cao, Rong'

_publ_section_title
;
 Structure Versatility of Coordination Polymers Constructed from a
 Semirigid Tetracarboxylate Ligand: Syntheses, Structures, and
 Photoluminescent Properties
;
_journal_issue 1
_journal_name_full 'Crystal Growth &amp; Design'
_journal_page_first 255
_journal_paper_doi 10.1021/cg301405r
_journal_volume 13
_journal_year 2013
_chemical_formula_sum 'C17 H18 Co2 N0 O14'
_chemical_formula_weight 564.17
_chemical_name_systematic
; 
 ? 
;
_space_group_IT_number 15
_symmetry_cell_setting monoclinic
_symmetry_space_group_name_Hall '-C 2yc'
_symmetry_space_group_name_H-M 'C 1 2/c 1'
_atom_sites_solution_hydrogens geom
_atom_sites_solution_primary direct
_atom_sites_solution_secondary difmap
_audit_creation_method SHELXL-97
_cell_angle_alpha 90.00
_cell_angle_beta 119.02(3)
_cell_angle_gamma 90.00
_cell_formula_units_Z 4
_cell_length_a 16.791(3)
_cell_length_b 14.107(3)
_cell_length_c 12.228(2)
_cell_measurement_reflns_used 3257
_cell_measurement_temperature 298(2)
_cell_measurement_theta_max 27.4835
_cell_measurement_theta_min 3.1956
_cell_volume 2532.8(11)
_computing_cell_refinement 'CrystalClear (Rigaku/MSC Inc., 2005)'
_computing_data_collection 'CrystalClear (Rigaku/MSC Inc., 2005)'
_computing_data_reduction 'CrystalClear (Rigaku/MSC Inc., 2005)'
_computing_structure_refinement 'SHELXL-97 (Sheldrick, 1997)'
_computing_structure_solution 'SHELXS-97 (Sheldrick, 1990)'
_diffrn_ambient_temperature 298(2)
_diffrn_detector_area_resol_mean 28.5714
_diffrn_measured_fraction_theta_full 0.997
_diffrn_measured_fraction_theta_max 0.997
_diffrn_measurement_device_type 'Saturn70 (4x4 bin mode)'
_diffrn_measurement_method CCD_Profile_fitting
_diffrn_radiation_monochromator graphite
_diffrn_radiation_source 'fine-focus sealed tube'
_diffrn_radiation_type MoK\a
_diffrn_radiation_wavelength 0.71073
_diffrn_reflns_av_R_equivalents 0.0535
_diffrn_reflns_av_sigmaI/netI 0.0466
_diffrn_reflns_limit_h_max 21
_diffrn_reflns_limit_h_min -21
_diffrn_reflns_limit_k_max 18
_diffrn_reflns_limit_k_min -18
_diffrn_reflns_limit_l_max 15
_diffrn_reflns_limit_l_min -8
_diffrn_reflns_number 9695
_diffrn_reflns_theta_full 27.49
_diffrn_reflns_theta_max 27.49
_diffrn_reflns_theta_min 2.25
_diffrn_standards_number 5705
_exptl_absorpt_coefficient_mu 1.371
_exptl_absorpt_correction_T_max 0.7904
_exptl_absorpt_correction_T_min 0.6454
_exptl_absorpt_correction_type multi-scan
_exptl_crystal_colour pink
_exptl_crystal_density_diffrn 1.479
_exptl_crystal_density_method 'not measured'
_exptl_crystal_description block
_exptl_crystal_F_000 1144
_exptl_crystal_size_max 0.35
_exptl_crystal_size_mid 0.20
_exptl_crystal_size_min 0.18
_platon_squeeze_details
;
;
_refine_diff_density_max 0.918
_refine_diff_density_min -0.642
_refine_diff_density_rms 0.155
_refine_ls_extinction_method none
_refine_ls_goodness_of_fit_ref 1.097
_refine_ls_hydrogen_treatment constr
_refine_ls_matrix_type full
_refine_ls_number_parameters 152
_refine_ls_number_reflns 2892
_refine_ls_number_restraints 1
_refine_ls_restrained_S_all 1.101
_refine_ls_R_factor_all 0.0594
_refine_ls_R_factor_gt 0.0510
_refine_ls_shift/su_max 0.001
_refine_ls_shift/su_mean 0.000
_refine_ls_structure_factor_coef Fsqd
_refine_ls_weighting_details 'calc w=1/[\s^2^(Fo^2^)+(0.1134P)^2^+0.0000P] where P=(Fo^2^+2Fc^2^)/3'
_refine_ls_weighting_scheme calc
_refine_ls_wR_factor_gt 0.1639
_refine_ls_wR_factor_ref 0.1730
_reflns_number_gt 2264
_reflns_number_total 2892
_reflns_threshold_expression >2sigma(I)
_cod_data_source_file cg301405r_si_003.cif
_cod_data_source_block 2
_cod_depositor_comments
;
The following automatic conversions were performed:

'_exptl_absorpt_correction_type' value 'Multi-scan' changed to
'multi-scan' according to
/home/saulius/struct/CIF-dictionaries/cif_core.dic dictionary named
'cif_core.dic' version 2.4.2 from 2011-04-26.

Automatic conversion script
Id: cif_fix_values 1891 2012-01-12 08:04:46Z andrius 
;
_cod_original_cell_volume 2532.9(9)
_cod_original_sg_symbol_H-M C2/c
_cod_database_code 4507247

loop_
_symmetry_equiv_pos_as_xyz
'x, y, z'
'-x, y, -z+1/2'
'x+1/2, y+1/2, z'
'-x+1/2, y+1/2, -z+1/2'
'-x, -y, -z'
'x, -y, z-1/2'
'-x+1/2, -y+1/2, -z'
'x+1/2, -y+1/2, z-1/2'

loop_
_atom_site_label
_atom_site_type_symbol
_atom_site_fract_x
_atom_site_fract_y
_atom_site_fract_z
_atom_site_U_iso_or_equiv
_atom_site_adp_type
_atom_site_occupancy
_atom_site_symmetry_multiplicity
_atom_site_calc_flag
_atom_site_refinement_flags
Co1 Co 0.09662(3) 0.16872(3) 0.89762(4) 0.0240(2) Uani 1 1 d .
C1 C 0.4234(2) -0.2142(2) 0.8221(3) 0.0301(8) Uani 1 1 d .
C2 C 0.3988(2) -0.1402(3) 0.8891(3) 0.0321(8) Uani 1 1 d .
C3 C 0.3160(2) -0.0921(2) 0.8330(3) 0.0299(7) Uani 1 1 d .
H3 H 0.2733 -0.1042 0.7502 0.036 Uiso 1 1 calc R
C4 C 0.2977(2) -0.0260(2) 0.9017(3) 0.0281(7) Uani 1 1 d .
C5 C 0.3613(2) -0.0070(3) 1.0258(3) 0.0388(9) Uani 1 1 d .
H5 H 0.3487 0.0379 1.0709 0.047 Uiso 1 1 calc R
C6 C 0.4436(2) -0.0554(4) 1.0818(3) 0.0482(12) Uani 1 1 d D
C7 C 0.4609(2) -0.1218(3) 1.0128(4) 0.0418(10) Uani 1 1 d .
H7 H 0.5157 -0.1549 1.0505 0.050 Uiso 1 1 calc R
C8 C 0.2064(2) 0.0222(2) 0.8475(3) 0.0297(7) Uani 1 1 d .
C9 C 0.5175(5) -0.0177(7) 1.2116(6) 0.037(2) Uani 0.50 1 d PD
H9A H 0.5783 -0.0315 1.2254 0.044 Uiso 0.50 1 calc PR
H9B H 0.5116 0.0502 1.2183 0.044 Uiso 0.50 1 calc PR
O1 O 0.48824(19) -0.2680(2) 0.8922(3) 0.0531(8) Uani 1 1 d .
O2 O 0.38117(19) -0.22119(19) 0.7061(2) 0.0419(7) Uani 1 1 d .
O3 O 0.13965(17) -0.0132(2) 0.7559(3) 0.0433(7) Uani 1 1 d .
O4 O 0.20370(16) 0.09694(19) 0.9019(3) 0.0426(7) Uani 1 1 d .
O5 O 0.50036(14) -0.06654(13) 1.20424(18) 0.0483(18) Uani 0.50 1 d P
O6W O 0.18457(14) 0.24478(13) 1.05797(18) 0.0435(7) Uani 1 1 d R
H6A H 0.1765 0.2286 1.1265 0.052 Uiso 1 1 d R
H6B H 0.1764 0.3083 1.0472 0.052 Uiso 1 1 d R
O7W O 0.08882(14) 0.06440(13) 1.01623(18) 0.0681(11) Uani 1 1 d R
H7B H 0.1134 0.0493 1.0989 0.082 Uiso 1 1 d R
H7A H 0.0970 0.0135 0.9781 0.082 Uiso 1 1 d R
O8W O 0.00000(14) 0.07962(13) 0.75000(18) 0.0279(7) Uani 1 2 d SR
H8A H 0.0344 0.0413 0.7362 0.033 Uiso 1 1 d R

loop_
_atom_site_aniso_label
_atom_site_aniso_U_11
_atom_site_aniso_U_22
_atom_site_aniso_U_33
_atom_site_aniso_U_23
_atom_site_aniso_U_13
_atom_site_aniso_U_12
Co1 0.0183(3) 0.0255(3) 0.0257(3) -0.00052(17) 0.0089(2) 0.00250(15)
C1 0.0246(15) 0.0294(17) 0.036(2) -0.0026(15) 0.0141(15) 0.0042(13)
C2 0.0268(16) 0.0357(18) 0.030(2) -0.0031(15) 0.0112(15) 0.0081(14)
C3 0.0266(15) 0.0320(17) 0.0238(18) -0.0022(14) 0.0066(13) 0.0068(14)
C4 0.0240(15) 0.0310(17) 0.0232(18) -0.0023(14) 0.0068(14) 0.0061(13)
C5 0.0285(17) 0.053(2) 0.029(2) -0.0115(18) 0.0091(16) 0.0070(16)
C6 0.0257(17) 0.091(4) 0.021(2) -0.010(2) 0.0059(15) 0.014(2)
C7 0.0266(17) 0.063(3) 0.029(2) 0.0013(19) 0.0080(15) 0.0176(18)
C8 0.0264(16) 0.0302(17) 0.0307(19) -0.0016(14) 0.0123(15) 0.0050(13)
C9 0.019(3) 0.065(6) 0.016(4) -0.009(4) -0.001(3) -0.020(4)
O1 0.0422(15) 0.065(2) 0.0477(19) -0.0018(15) 0.0185(14) 0.0302(15)
O2 0.0486(15) 0.0364(15) 0.0333(16) -0.0071(12) 0.0141(13) 0.0118(12)
O3 0.0271(13) 0.0523(17) 0.0356(15) -0.0158(13) 0.0034(12) 0.0074(12)
O4 0.0242(11) 0.0356(14) 0.0606(18) -0.0191(13) 0.0146(12) 0.0057(10)
O5 0.024(3) 0.079(5) 0.028(3) -0.015(3) 0.002(3) 0.010(3)
O6W 0.0449(15) 0.0444(15) 0.0359(15) -0.0086(13) 0.0152(12) -0.0057(13)
O7W 0.104(3) 0.056(2) 0.0337(18) 0.0092(15) 0.0251(18) -0.017(2)
O8W 0.0230(15) 0.0269(16) 0.0322(18) 0.000 0.0122(14) 0.000

loop_
_atom_type_symbol
_atom_type_description
_atom_type_scat_dispersion_real
_atom_type_scat_dispersion_imag
_atom_type_scat_source
C C 0.0033 0.0016 'International Tables Vol C Tables 4.2.6.8 and 6.1.1.4'
H H 0.0000 0.0000 'International Tables Vol C Tables 4.2.6.8 and 6.1.1.4'
N N 0.0061 0.0033 'International Tables Vol C Tables 4.2.6.8 and 6.1.1.4'
O O 0.0106 0.0060 'International Tables Vol C Tables 4.2.6.8 and 6.1.1.4'
Co Co 0.3494 0.9721 'International Tables Vol C Tables 4.2.6.8 and 6.1.1.4'

loop_
_geom_angle_atom_site_label_1
_geom_angle_atom_site_label_2
_geom_angle_atom_site_label_3
_geom_angle
_geom_angle_site_symmetry_1
_geom_angle_site_symmetry_3
O1 Co1 O4 176.78(13) 3_455 .
O1 Co1 O6W 91.13(11) 3_455 .
O4 Co1 O6W 91.02(9) . .
O1 Co1 O7W 88.59(12) 3_455 .
O4 Co1 O7W 89.08(11) . .
O6W Co1 O7W 87.97(8) . .
O1 Co1 O2 94.21(13) 3_455 4_556
O4 Co1 O2 88.33(12) . 4_556
O6W Co1 O2 86.37(9) . 4_556
O7W Co1 O2 173.73(9) . 4_556
O1 Co1 O8W 85.93(11) 3_455 .
O4 Co1 O8W 91.61(10) . .
O6W Co1 O8W 171.56(11) . .
O7W Co1 O8W 84.05(7) . .
O2 Co1 O8W 101.72(9) 4_556 .
O2 C1 O1 123.6(3) . .
O2 C1 C2 121.4(3) . .
O1 C1 C2 115.0(3) . .
C7 C2 C3 119.3(3) . .
C7 C2 C1 117.8(3) . .
C3 C2 C1 122.9(3) . .
C4 C3 C2 119.4(3) . .
C3 C4 C5 120.8(3) . .
C3 C4 C8 121.0(3) . .
C5 C4 C8 118.1(3) . .
C6 C5 C4 119.8(3) . .
O5 C6 C7 110.9(3) . .
O5 C6 C5 127.5(3) . .
C7 C6 C5 119.1(3) . .
O5 C6 C9 28.1(3) . .
C7 C6 C9 123.6(5) . .
C5 C6 C9 116.4(5) . .
C6 C7 C2 121.7(3) . .
O3 C8 O4 124.4(3) . .
O3 C8 C4 119.8(3) . .
O4 C8 C4 115.8(3) . .
O5 C9 C6 103.5(5) 2_657 .
C1 O1 Co1 139.8(3) . 3_545
C1 O2 Co1 124.3(2) . 4_546
C8 O4 Co1 131.2(2) . .
C6 O5 C9 118.6(3) . 2_657
Co1 O8W Co1 108.50(8) . 2_556

loop_
_geom_bond_atom_site_label_1
_geom_bond_atom_site_label_2
_geom_bond_distance
_geom_bond_site_symmetry_2
Co1 O1 1.999(3) 3_455
Co1 O4 2.042(2) .
Co1 O6W 2.090(2) .
Co1 O7W 2.114(2) .
Co1 O2 2.149(3) 4_556
Co1 O8W 2.152(2) .
C1 O2 1.244(4) .
C1 O1 1.262(4) .
C1 C2 1.503(5) .
C2 C7 1.383(5) .
C2 C3 1.393(5) .
C3 C4 1.385(5) .
C4 C5 1.393(5) .
C4 C8 1.505(4) .
C5 C6 1.387(5) .
C6 O5 1.338(4) .
C6 C7 1.382(6) .
C6 C9 1.560(6) .
C8 O3 1.242(4) .
C8 O4 1.259(4) .
C9 O5 1.388(8) 2_657
O1 Co1 1.999(3) 3_545
O2 Co1 2.149(3) 4_546
O5 C9 1.388(8) 2_657
O8W Co1 2.152(2) 2_556

loop_
_platon_squeeze_void_nr
_platon_squeeze_void_average_x
_platon_squeeze_void_average_y
_platon_squeeze_void_average_z
_platon_squeeze_void_volume
_platon_squeeze_void_count_electrons
1 0.847 0.250 0.097 367.4 169.3
2 0.347 0.750 0.097 367.4 169.3
